data_1536560
loop_
_publ_author_name
'Pfisterer, K.'
'Korber, N.'

_publ_section_title
;
 Synthesis and crystal structure of ammonium tetraamminelithium
 amidotrithiophosphate-ammonia(1/1) (N H4) (Li (N H3)4) (P (N H2) S3) * (N
 H3)
;
_journal_name_full 'Zeitschrift fuer Anorganische und Allgemeine Chemie'
_journal_page_first 762
_journal_page_last 764
_journal_volume 628
_journal_year 2002
_chemical_formula_sum 'H21 Li N7 P S3'
_chemical_name_systematic '((N H4) (Li (N H3)4) (P (N H2) S3)) (N H3)'
_space_group_IT_number 2
_symmetry_space_group_name_Hall '-P 1'
_symmetry_space_group_name_H-M 'P -1'
_cell_angle_alpha 87.88
_cell_angle_beta 89.23
_cell_angle_gamma 74.3
_cell_formula_units_Z 2
_cell_length_a 7.182
_cell_length_b 7.256
_cell_length_c 13.128
_cell_volume 658.155
_citation_journal_id_ASTM ZAACAB
_cod_data_source_file Pfisterer_ZAACAB_2002_420.cif
_cod_data_source_block H21Li1N7P1S3
_cod_original_cell_volume 658.1553
_cod_original_formula_sum 'H21 Li1 N7 P1 S3'
_cod_database_code 1536560

loop_
_symmetry_equiv_pos_as_xyz
x,y,z
-x,-y,-z

loop_
_atom_site_label
_atom_site_type_symbol
_atom_site_fract_x
_atom_site_fract_y
_atom_site_fract_z
_atom_site_occupancy
_atom_site_U_iso_or_equiv
Li1 Li+1 0.4361 0.2206 1.0854 1 0.0
H21 H+1 0.6518 0.377 0.9804 1 0.0
N4 N-3 0.1841 0.2607 0.00387 1 0.0
H4 H+1 -0.06 0.293 0.539 1 0.0
H8 H+1 0.45 0.33 0.5259 1 0.0
H2 H+1 0.334 0.803 0.64 1 0.0
S1 S-2 -0.18103 0.83392 0.60037 1 0.0
H1 H+1 0.199 0.913 0.575 1 0.0
H14 H+1 0.6205 -0.0413 1.2073 1 0.0
H15 H+1 0.524 -0.1335 1.1326 1 0.0
H17 H+1 0.4803 0.4631 1.2125 1 0.0
H11 H+1 0.0818 0.2799 0.0477 1 0.0
H6 H+1 -0.117 0.46 0.611 1 0.0
H3 H+1 -0.248 0.345 0.589 1 0.0
H5 H+1 -0.063 0.266 0.649 1 0.0
N2 N-3 -0.1188 0.3454 0.59809 1 0.0
H10 H+1 0.1688 0.3647 0.9607 1 0.0
H7 H+1 0.514 0.205 0.601 1 0.0
N6 N-3 0.3709 0.4306 1.19605 1 0.0
N5 N-3 0.5083 -0.0319 1.1736 1 0.0
H19 H+1 0.718 0.1681 0.963 1 0.0
N1 N-3 0.2298 0.8206 0.61575 1 0.0
S3 S-2 -0.00883 0.03359 0.79377 1 0.0
H18 H+1 0.3226 0.3836 1.2527 1 0.0
H12 H+1 0.1903 0.1551 0.9673 1 0.0
N7 N-3 0.6797 0.2581 1.011 1 0.0
H9 H+1 0.401 0.393 0.621 1 0.0
N3 N-3 0.4902 0.3227 0.58639 1 0.0
H16 H+1 0.2814 0.536 1.1709 1 0.0
H20 H+1 0.7765 0.2459 1.0569 1 0.0
H13 H+1 0.4121 -0.0315 1.2195 1 0.0
P1 P+5 0.04553 0.81231 0.6971 1 0.0
S2 S-2 0.13107 0.55449 0.7707 1 0.0
